data_7100768
loop_
_publ_author_name
'Richard Oakley'
'Leanne Beer'
'Jaclyn L. Brusso'
'Robert C. Haddon'
'Mikhail E. Itkis'
'Alicea A. Leitch'
'Robert W. Reed'
'John F. Richardson'

_publ_section_title
;
Selenium based neutral radical conductors
;
_journal_name_full 'Chemical Communications'
_journal_paper_doi 10.1039/b416352d
_journal_year 2005
_chemical_formula_moiety 'C14 H12 N6 S4 Se4'
_chemical_formula_sum 'C7 H6 N3 S2 Se2'
_chemical_formula_weight 354.19
_space_group_IT_number 14
_symmetry_cell_setting monoclinic
_symmetry_space_group_name_Hall '-P 2ybc'
_symmetry_space_group_name_H-M 'P 1 21/c 1'
_cell_angle_alpha 90.00
_cell_angle_beta 97.624(3)
_cell_angle_gamma 90.00
_cell_formula_units_Z 4
_cell_length_a 4.8546(8)
_cell_length_b 12.692(2)
_cell_length_c 16.472(3)
_cell_measurement_temperature 295(2)
_cell_volume 1005.9(3)
_diffrn_ambient_temperature 295(2)
_exptl_crystal_density_diffrn 2.339
_cod_depositor_comments
;
The following automatic conversions were performed:
'_symmetry_cell_setting' value 'Monoclinic' changed to 'monoclinic'
according to '/home/saulius/struct/CIF-dictionaries/cif_core.dic'
dictionary named 'cif_core.dic' version 2.4.1 from 2010-06-29.

Automatic conversion script
Id: cif_fix_enum 1527 2010-12-29 10:47:43Z saulius 
;
_cod_original_sg_symbol_Hall -P2ybc
_cod_original_sg_symbol_H-M 'P 21/c'
_cod_database_code 7100768

loop_
_symmetry_equiv_pos_as_xyz
'x, y, z'
'-x, y+1/2, -z+1/2'
'-x, -y, -z'
'x, -y-1/2, z-1/2'

loop_
_atom_site_label
_atom_site_type_symbol
_atom_site_fract_x
_atom_site_fract_y
_atom_site_fract_z
_atom_site_U_iso_or_equiv
_atom_site_adp_type
_atom_site_occupancy
_atom_site_symmetry_multiplicity
_atom_site_calc_flag
_atom_site_refinement_flags
_atom_site_disorder_assembly
_atom_site_disorder_group
Se1 Se 0.36682(6) 0.98669(2) 0.37946(2) 0.03208(11) Uani 1 1 d . . .
Se2 Se 1.41274(7) 0.51280(2) 0.42701(2) 0.03663(11) Uani 1 1 d . . .
S1 S 0.36665(15) 0.88054(6) 0.27276(5) 0.03269(19) Uani 1 1 d . . .
S2 S 1.10185(16) 0.55986(6) 0.27694(5) 0.03375(19) Uani 1 1 d . . .
N1 N 0.6432(5) 0.91341(19) 0.44004(15) 0.0303(6) Uani 1 1 d . . .
N2 N 0.9590(5) 0.77574(19) 0.44169(14) 0.0273(5) Uani 1 1 d . . .
N3 N 1.2446(5) 0.63197(19) 0.45568(14) 0.0303(6) Uani 1 1 d . . .
C1 C 0.6259(5) 0.8015(2) 0.32086(17) 0.0242(6) Uani 1 1 d . . .
C2 C 0.7398(6) 0.8335(2) 0.40294(16) 0.0251(6) Uani 1 1 d . . .
C3 C 1.0624(6) 0.6842(2) 0.40777(17) 0.0259(6) Uani 1 1 d . . .
C4 C 0.9498(5) 0.6576(2) 0.32336(16) 0.0257(6) Uani 1 1 d . . .
C5 C 0.7230(6) 0.7153(2) 0.28476(17) 0.0290(6) Uani 1 1 d . . .
H5 H 0.6375 0.6941 0.2335 0.035 Uiso 1 1 calc R . .
C6 C 1.0872(6) 0.8092(2) 0.52410(17) 0.0322(7) Uani 1 1 d . . .
H6A H 1.0595 0.8843 0.5302 0.039 Uiso 1 1 calc R . .
H6B H 1.2856 0.7961 0.5297 0.039 Uiso 1 1 calc R . .
C7 C 0.9652(8) 0.7516(3) 0.59062(19) 0.0475(9) Uani 1 1 d . . .
H7A H 0.7677 0.7623 0.5840 0.071 Uiso 1 1 calc R . .
H7B H 1.0456 0.7781 0.6430 0.071 Uiso 1 1 calc R . .
H7C H 1.0044 0.6777 0.5873 0.071 Uiso 1 1 calc R . .

loop_
_atom_site_aniso_label
_atom_site_aniso_U_11
_atom_site_aniso_U_22
_atom_site_aniso_U_33
_atom_site_aniso_U_23
_atom_site_aniso_U_13
_atom_site_aniso_U_12
Se1 0.03234(18) 0.02531(17) 0.0369(2) 0.00185(13) -0.00156(13) 0.00593(12)
Se2 0.0418(2) 0.02698(19) 0.0398(2) -0.00235(14) 0.00052(15) 0.00973(13)
S1 0.0330(4) 0.0327(4) 0.0298(4) 0.0028(3) -0.0054(3) 0.0057(3)
S2 0.0366(4) 0.0313(4) 0.0324(4) -0.0084(3) 0.0010(3) 0.0047(3)
N1 0.0327(14) 0.0272(13) 0.0287(13) -0.0007(11) -0.0043(10) 0.0069(11)
N2 0.0321(13) 0.0243(13) 0.0233(12) 0.0001(10) -0.0050(9) 0.0056(10)
N3 0.0363(14) 0.0243(13) 0.0285(13) -0.0012(11) -0.0021(11) 0.0091(11)
C1 0.0222(14) 0.0258(15) 0.0236(14) 0.0034(11) -0.0010(11) -0.0009(11)
C2 0.0290(15) 0.0223(15) 0.0228(15) 0.0020(12) -0.0005(11) 0.0001(12)
C3 0.0294(15) 0.0233(15) 0.0247(15) 0.0002(12) 0.0022(12) 0.0012(12)
C4 0.0272(15) 0.0250(15) 0.0248(15) -0.0006(12) 0.0035(11) -0.0038(12)
C5 0.0319(16) 0.0330(16) 0.0211(14) -0.0019(12) -0.0001(12) -0.0025(13)
C6 0.0373(17) 0.0287(17) 0.0274(16) -0.0059(13) -0.0073(13) 0.0062(13)
C7 0.061(2) 0.049(2) 0.0319(18) -0.0002(17) 0.0029(15) 0.0062(17)

loop_
_geom_bond_atom_site_label_1
_geom_bond_atom_site_label_2
_geom_bond_distance
_geom_bond_site_symmetry_2
_geom_bond_publ_flag
Se1 N1 1.818(2) . no
Se1 S1 2.2145(9) . no
Se2 N3 1.811(2) . no
Se2 Se2 2.4628(8) 3_866 no
Se2 S2 2.7847(9) . no
S1 C1 1.719(3) . no
S2 C4 1.679(3) . no
N1 C2 1.303(4) . no
N2 C2 1.377(3) . no
N2 C3 1.410(4) . no
N2 C6 1.479(4) . no
N3 C3 1.288(3) . no
C1 C5 1.359(4) . no
C1 C2 1.449(4) . no
C3 C4 1.464(4) . no
C4 C5 1.402(4) . no
C5 H5 0.9300 . no
C6 C7 1.502(4) . no
C6 H6A 0.9700 . no
C6 H6B 0.9700 . no
C7 H7A 0.9600 . no
C7 H7B 0.9600 . no
C7 H7C 0.9600 . no
